data_4121936
loop_
_publ_author_name
'Bringmann, Gerhard'
'G\"otz, Daniel C. G.'
'Gulder, Tobias A. M.'
'Gehrke, Tim H.'
'Bruhn, Torsten'
'Kupfer, Thomas'
'Radacki, Krzysztof'
'Braunschweig, Holger'
'Heckmann, Alexander'
'Lambert, Christoph'

_publ_section_title
;
 Axially Chiral \b,\b'-Bisporphyrins: Synthesis and Configurational
 Stability Tuned by the Central Metals
;
_journal_coden_ASTM JACSAT
_journal_issue 52
_journal_name_full 'Journal of the American Chemical Society'
_journal_page_first 17812
_journal_page_last 17825
_journal_paper_doi 10.1021/ja8055886
_journal_volume 130
_journal_year 2008
_chemical_formula_moiety 'C50 H39 B Cu N4 O2, 2(C6 H6)'
_chemical_formula_sum 'C62 H51 B Cu N4 O2'
_chemical_formula_weight 958.42
_space_group_IT_number 14
_symmetry_cell_setting monoclinic
_symmetry_space_group_name_Hall '-P 2ybc'
_symmetry_space_group_name_H-M 'P 1 21/c 1'
_atom_sites_solution_hydrogens geom
_atom_sites_solution_primary direct
_atom_sites_solution_secondary difmap
_audit_creation_method SHELXL-97
_cell_angle_alpha 90.00
_cell_angle_beta 97.916(2)
_cell_angle_gamma 90.00
_cell_formula_units_Z 4
_cell_length_a 18.2094(9)
_cell_length_b 10.8327(5)
_cell_length_c 24.9242(12)
_cell_measurement_reflns_used 9895
_cell_measurement_temperature 100(2)
_cell_measurement_theta_max 25.79
_cell_measurement_theta_min 2.29
_cell_volume 4869.6(4)
_computing_cell_refinement 'Saint+ ver. 7.12A (Bruker AXS)'
_computing_data_collection 'APEX2 ver. 1.0-27 (Bruker AXS)'
_computing_data_reduction 'Saint+ ver. 7.12A (Bruker AXS)'
_computing_molecular_graphics 'XP ver. 5.1 (Bruker AXS, 1998)'
_computing_publication_material 'SHELXL-97 (Sheldrick, 1997)'
_computing_structure_refinement 'SHELXL-97 (Sheldrick, 1997)'
_computing_structure_solution 'SHELXS-97 (Sheldrick, 1990)'
_diffrn_ambient_temperature 100(2)
_diffrn_measured_fraction_theta_full 0.994
_diffrn_measured_fraction_theta_max 0.992
_diffrn_measurement_device_type 'CCD area detector'
_diffrn_measurement_method 'phi and omega scans'
_diffrn_radiation_monochromator 'multi-layer mirror'
_diffrn_radiation_source 'rotating anode'
_diffrn_radiation_type MoK\a
_diffrn_radiation_wavelength 0.71073
_diffrn_reflns_av_R_equivalents 0.0659
_diffrn_reflns_av_sigmaI/netI 0.0559
_diffrn_reflns_limit_h_max 22
_diffrn_reflns_limit_h_min -21
_diffrn_reflns_limit_k_max 13
_diffrn_reflns_limit_k_min -13
_diffrn_reflns_limit_l_max 30
_diffrn_reflns_limit_l_min -30
_diffrn_reflns_number 66500
_diffrn_reflns_theta_full 26.00
_diffrn_reflns_theta_max 26.04
_diffrn_reflns_theta_min 1.87
_exptl_absorpt_coefficient_mu 0.499
_exptl_absorpt_correction_T_max 0.961
_exptl_absorpt_correction_T_min 0.889
_exptl_absorpt_correction_type multi-scan
_exptl_absorpt_process_details 'Sadabs 2004/1 (Brucker Nonius 2004)'
_exptl_crystal_colour blue
_exptl_crystal_density_diffrn 1.307
_exptl_crystal_density_method 'not measured'
_exptl_crystal_description plate
_exptl_crystal_F_000 2004
_exptl_crystal_size_max 0.20
_exptl_crystal_size_mid 0.14
_exptl_crystal_size_min 0.08
_refine_diff_density_max 0.706
_refine_diff_density_min -0.584
_refine_diff_density_rms 0.070
_refine_ls_extinction_method none
_refine_ls_goodness_of_fit_ref 1.072
_refine_ls_hydrogen_treatment constr
_refine_ls_matrix_type full
_refine_ls_number_parameters 631
_refine_ls_number_reflns 9544
_refine_ls_number_restraints 132
_refine_ls_restrained_S_all 1.069
_refine_ls_R_factor_all 0.0905
_refine_ls_R_factor_gt 0.0605
_refine_ls_shift/su_max 0.001
_refine_ls_shift/su_mean 0.000
_refine_ls_structure_factor_coef Fsqd
_refine_ls_weighting_details 'calc w=1/[\s^2^(Fo^2^)+(0.0633P)^2^+7.4069P] where P=(Fo^2^+2Fc^2^)/3'
_refine_ls_weighting_scheme calc
_refine_ls_wR_factor_gt 0.1451
_refine_ls_wR_factor_ref 0.1588
_reflns_number_gt 7062
_reflns_number_total 9544
_reflns_threshold_expression >2sigma(I)
_cod_duplicate_entry 4108922
_cod_data_source_file ja8055886_si_001.cif
_cod_data_source_block Cu097
_cod_depositor_comments
;
The following automatic conversions were performed:

'_symmetry_cell_setting' value 'Monoclinic' changed to 'monoclinic'
according to
/usr/data/users/saulius/automatic-downloads/retrospective/ACS/lib/dictionaries/cif_core.dic
dictionary named 'cif_core.dic' version 2.4.2 from 2011-04-26.

Automatic conversion script
Id: cif_fix_values 2281 2013-09-26 08:29:07Z andrius 

 Updated bibliographic information.

 Antanas Vaitkus,
 2019-09-19

 Marked entry as a duplicate of entry 4108922.

 Antanas Vaitkus,
 2019-09-19
;
_cod_original_sg_symbol_Hall '-P 2ybc '
_cod_original_sg_symbol_H-M P2(1)/c
_cod_database_code 4121936

loop_
_symmetry_equiv_pos_as_xyz
'x, y, z'
'-x, y+1/2, -z+1/2'
'-x, -y, -z'
'x, -y-1/2, z-1/2'

loop_
_atom_site_label
_atom_site_type_symbol
_atom_site_fract_x
_atom_site_fract_y
_atom_site_fract_z
_atom_site_U_iso_or_equiv
_atom_site_adp_type
_atom_site_occupancy
_atom_site_symmetry_multiplicity
_atom_site_calc_flag
_atom_site_refinement_flags
Cu1 Cu 0.28321(2) 0.01677(3) 0.823022(15) 0.02316(13) Uani 1 1 d .
O1 O 0.15476(14) 0.5929(2) 0.80080(10) 0.0362(6) Uani 1 1 d .
N1 N 0.22043(15) 0.1676(2) 0.82960(10) 0.0237(6) Uani 1 1 d .
B1 B 0.1197(2) 0.4816(3) 0.79470(16) 0.0298(9) Uani 1 1 d .
C1 C 0.0286(2) 0.6212(3) 0.76436(15) 0.0365(9) Uani 1 1 d .
N2 N 0.31403(15) 0.0860(2) 0.75580(10) 0.0262(6) Uani 1 1 d .
O2 O 0.04502(15) 0.4906(2) 0.77904(11) 0.0393(6) Uani 1 1 d .
C2 C -0.0446(2) 0.6567(4) 0.78160(18) 0.0475(10) Uani 1 1 d .
H2A H -0.0846 0.6113 0.7598 0.071 Uiso 1 1 calc R
H2B H -0.0526 0.7456 0.7763 0.071 Uiso 1 1 calc R
H2C H -0.0442 0.6364 0.8200 0.071 Uiso 1 1 calc R
N3 N 0.34401(15) -0.1353(2) 0.81543(10) 0.0264(6) Uani 1 1 d .
C3 C 0.0246(3) 0.6296(4) 0.70385(16) 0.0497(11) Uani 1 1 d .
H3A H -0.0196 0.5859 0.6866 0.075 Uiso 1 1 calc R
H3B H 0.0690 0.5919 0.6926 0.075 Uiso 1 1 calc R
H3C H 0.0218 0.7165 0.6928 0.075 Uiso 1 1 calc R
N4 N 0.25402(15) -0.0521(2) 0.89142(10) 0.0253(6) Uani 1 1 d .
C4 C 0.0973(2) 0.6883(3) 0.79614(14) 0.0342(9) Uani 1 1 d .
C5 C 0.0872(3) 0.7222(4) 0.85384(16) 0.0509(11) Uani 1 1 d .
H5A H 0.1320 0.7635 0.8715 0.076 Uiso 1 1 calc R
H5B H 0.0785 0.6471 0.8740 0.076 Uiso 1 1 calc R
H5C H 0.0447 0.7778 0.8533 0.076 Uiso 1 1 calc R
C6 C 0.1246(2) 0.7991(3) 0.76819(17) 0.0447(10) Uani 1 1 d .
H6A H 0.1309 0.7771 0.7310 0.067 Uiso 1 1 calc R
H6B H 0.1722 0.8261 0.7878 0.067 Uiso 1 1 calc R
H6C H 0.0884 0.8662 0.7676 0.067 Uiso 1 1 calc R
C11 C 0.17668(18) 0.1890(3) 0.86942(13) 0.0246(7) Uani 1 1 d .
C12 C 0.13752(19) 0.3033(3) 0.85951(13) 0.0273(7) Uani 1 1 d .
H12A H 0.1038 0.3374 0.8814 0.033 Uiso 1 1 calc R
C13 C 0.15637(18) 0.3548(3) 0.81380(13) 0.0260(7) Uani 1 1 d .
C14 C 0.20915(18) 0.2685(3) 0.79506(12) 0.0242(7) Uani 1 1 d .
C15 C 0.24291(19) 0.2826(3) 0.74842(13) 0.0266(7) Uani 1 1 d .
C16 C 0.29286(19) 0.1970(3) 0.73168(13) 0.0279(7) Uani 1 1 d .
C17 C 0.3321(2) 0.2168(3) 0.68554(14) 0.0353(9) Uani 1 1 d .
H17A H 0.3277 0.2865 0.6622 0.042 Uiso 1 1 calc R
C18 C 0.3759(2) 0.1182(3) 0.68209(14) 0.0358(9) Uani 1 1 d .
H18A H 0.4083 0.1056 0.6558 0.043 Uiso 1 1 calc R
C19 C 0.36510(19) 0.0351(3) 0.72533(13) 0.0278(7) Uani 1 1 d .
C20 C 0.39861(19) -0.0806(3) 0.73349(13) 0.0285(7) Uani 1 1 d .
C21 C 0.38753(19) -0.1599(3) 0.77554(13) 0.0283(7) Uani 1 1 d .
C22 C 0.4219(2) -0.2789(3) 0.78386(14) 0.0331(8) Uani 1 1 d .
H22A H 0.4542 -0.3166 0.7619 0.040 Uiso 1 1 calc R
C23 C 0.3994(2) -0.3272(3) 0.82883(14) 0.0318(8) Uani 1 1 d .
H23A H 0.4129 -0.4054 0.8445 0.038 Uiso 1 1 calc R
C24 C 0.35152(19) -0.2380(3) 0.84851(13) 0.0275(7) Uani 1 1 d .
C25 C 0.31951(19) -0.2523(3) 0.89594(13) 0.0266(7) Uani 1 1 d .
C26 C 0.27506(19) -0.1636(3) 0.91584(13) 0.0270(7) Uani 1 1 d .
C27 C 0.2418(2) -0.1780(3) 0.96460(13) 0.0323(8) Uani 1 1 d .
H27A H 0.2481 -0.2460 0.9888 0.039 Uiso 1 1 calc R
C28 C 0.2002(2) -0.0769(3) 0.96942(13) 0.0317(8) Uani 1 1 d .
H28A H 0.1714 -0.0604 0.9976 0.038 Uiso 1 1 calc R
C29 C 0.20743(19) 0.0013(3) 0.92392(13) 0.0266(7) Uani 1 1 d .
C30 C 0.17035(18) 0.1136(3) 0.91405(13) 0.0267(7) Uani 1 1 d .
C31 C 0.22694(19) 0.3950(3) 0.71359(13) 0.0273(7) Uani 1 1 d .
C32 C 0.2619(2) 0.5069(3) 0.72739(14) 0.0323(8) Uani 1 1 d .
H32A H 0.2938 0.5141 0.7608 0.039 Uiso 1 1 calc R
C33 C 0.2509(2) 0.6080(3) 0.69336(15) 0.0388(9) Uani 1 1 d .
H33A H 0.2753 0.6837 0.7034 0.047 Uiso 1 1 calc R
C34 C 0.2044(2) 0.5991(3) 0.64456(15) 0.0401(10) Uani 1 1 d .
H34A H 0.1970 0.6684 0.6211 0.048 Uiso 1 1 calc R
C35 C 0.1687(2) 0.4875(3) 0.63023(15) 0.0406(9) Uani 1 1 d .
H35A H 0.1366 0.4805 0.5969 0.049 Uiso 1 1 calc R
C36 C 0.1801(2) 0.3873(3) 0.66457(14) 0.0352(8) Uani 1 1 d .
H36A H 0.1555 0.3117 0.6546 0.042 Uiso 1 1 calc R
C41 C 0.4490(2) -0.1251(3) 0.69476(13) 0.0301(8) Uani 1 1 d .
C42 C 0.4181(2) -0.1821(4) 0.64664(15) 0.0513(11) Uani 1 1 d .
H42A H 0.3658 -0.1869 0.6374 0.062 Uiso 1 1 calc R
C43 C 0.4647(3) -0.2322(4) 0.61230(16) 0.0552(12) Uani 1 1 d .
H43A H 0.4438 -0.2731 0.5801 0.066 Uiso 1 1 calc R
C44 C 0.5407(2) -0.2230(3) 0.62450(15) 0.0421(10) Uani 1 1 d .
H44A H 0.5718 -0.2546 0.6001 0.051 Uiso 1 1 calc R
C45 C 0.5715(2) -0.1677(3) 0.67234(15) 0.0370(9) Uani 1 1 d .
H45A H 0.6238 -0.1620 0.6812 0.044 Uiso 1 1 calc R
C46 C 0.5253(2) -0.1203(3) 0.70761(14) 0.0333(8) Uani 1 1 d .
H46A H 0.5466 -0.0843 0.7409 0.040 Uiso 1 1 calc R
C51 C 0.3342(2) -0.3710(3) 0.92722(13) 0.0299(8) Uani 1 1 d .
C52 C 0.2969(2) -0.4774(3) 0.91028(15) 0.0347(8) Uani 1 1 d .
H52A H 0.2618 -0.4768 0.8783 0.042 Uiso 1 1 calc R
C53 C 0.3104(2) -0.5855(3) 0.93976(16) 0.0454(10) Uani 1 1 d .
H53A H 0.2851 -0.6591 0.9275 0.055 Uiso 1 1 calc R
C54 C 0.3596(2) -0.5872(3) 0.98612(16) 0.0441(10) Uani 1 1 d .
H54A H 0.3678 -0.6615 1.0063 0.053 Uiso 1 1 calc R
C55 C 0.3972(3) -0.4824(4) 1.00367(18) 0.0535(11) Uani 1 1 d .
H55A H 0.4317 -0.4835 1.0359 0.064 Uiso 1 1 calc R
C56 C 0.3845(2) -0.3734(4) 0.97380(17) 0.0482(10) Uani 1 1 d .
H56A H 0.4108 -0.3005 0.9857 0.058 Uiso 1 1 calc R
C61 C 0.1210(2) 0.1542(3) 0.95422(14) 0.0321(8) Uani 1 1 d .
C62 C 0.1481(3) 0.2274(4) 0.99775(15) 0.0465(10) Uani 1 1 d .
H62A H 0.1980 0.2550 1.0019 0.056 Uiso 1 1 calc R
C63 C 0.1017(3) 0.2608(4) 1.03573(17) 0.0579(13) Uani 1 1 d .
H63A H 0.1206 0.3113 1.0656 0.069 Uiso 1 1 calc R
C64 C 0.0306(3) 0.2225(4) 1.03055(19) 0.0632(15) Uani 1 1 d .
H64A H -0.0002 0.2459 1.0567 0.076 Uiso 1 1 calc R
C65 C 0.0036(3) 0.1512(5) 0.9884(2) 0.0679(15) Uani 1 1 d .
H65A H -0.0464 0.1238 0.9849 0.081 Uiso 1 1 calc R
C66 C 0.0482(2) 0.1168(4) 0.94940(19) 0.0537(12) Uani 1 1 d .
H66A H 0.0281 0.0674 0.9195 0.064 Uiso 1 1 calc R
C71 C 0.2227(2) 0.9713(4) 0.59407(18) 0.0708(15) Uani 1 1 d D
H71A H 0.2736 0.9925 0.6019 0.085 Uiso 1 1 calc R
C72 C 0.1801(3) 0.9635(4) 0.63521(16) 0.0741(16) Uani 1 1 d D
H72A H 0.2015 0.9803 0.6714 0.089 Uiso 1 1 calc R
C73 C 0.1066(2) 0.9317(4) 0.62425(14) 0.0580(13) Uani 1 1 d D
H73A H 0.0772 0.9253 0.6528 0.070 Uiso 1 1 calc R
C74 C 0.0761(2) 0.9091(4) 0.57192(14) 0.0567(12) Uani 1 1 d D
H74A H 0.0251 0.8884 0.5639 0.068 Uiso 1 1 calc R
C75 C 0.1191(2) 0.9162(4) 0.53100(15) 0.0630(14) Uani 1 1 d D
H75A H 0.0980 0.8984 0.4948 0.076 Uiso 1 1 calc R
C76 C 0.1921(2) 0.9486(4) 0.54201(18) 0.0674(15) Uani 1 1 d D
H76A H 0.2215 0.9552 0.5135 0.081 Uiso 1 1 calc R
C81 C 0.3974(2) 0.0206(5) 0.11589(18) 0.0732(16) Uani 1 1 d D
H81A H 0.3797 -0.0095 0.1475 0.088 Uiso 1 1 calc R
C82 C 0.3507(2) 0.0269(6) 0.06799(19) 0.090(2) Uani 1 1 d D
H82A H 0.3004 0.0022 0.0667 0.108 Uiso 1 1 calc R
C83 C 0.3760(2) 0.0683(5) 0.02196(19) 0.0741(15) Uani 1 1 d D
H83A H 0.3435 0.0728 -0.0112 0.089 Uiso 1 1 calc R
C84 C 0.4485(3) 0.1033(6) 0.0243(2) 0.094(2) Uani 1 1 d D
H84A H 0.4665 0.1326 -0.0074 0.113 Uiso 1 1 calc R
C85 C 0.4953(3) 0.0963(7) 0.0720(2) 0.102(2) Uani 1 1 d D
H85A H 0.5460 0.1183 0.0731 0.123 Uiso 1 1 calc R
C86 C 0.4695(3) 0.0576(5) 0.11827(18) 0.0827(17) Uani 1 1 d D
H86A H 0.5015 0.0566 0.1518 0.099 Uiso 1 1 calc R

loop_
_atom_site_aniso_label
_atom_site_aniso_U_11
_atom_site_aniso_U_22
_atom_site_aniso_U_33
_atom_site_aniso_U_23
_atom_site_aniso_U_13
_atom_site_aniso_U_12
Cu1 0.0281(2) 0.0212(2) 0.0217(2) 0.00133(15) 0.00855(16) 0.00039(15)
O1 0.0382(16) 0.0291(13) 0.0420(15) 0.0029(11) 0.0084(12) 0.0047(10)
N1 0.0280(16) 0.0228(13) 0.0212(14) 0.0030(10) 0.0065(12) -0.0005(11)
B1 0.034(2) 0.0300(19) 0.028(2) -0.0013(16) 0.0114(18) -0.0003(16)
C1 0.041(2) 0.0272(18) 0.043(2) 0.0054(15) 0.0106(18) 0.0049(15)
N2 0.0312(17) 0.0263(14) 0.0222(14) 0.0018(11) 0.0080(12) 0.0007(11)
O2 0.0376(16) 0.0313(13) 0.0496(16) 0.0030(11) 0.0079(13) 0.0031(11)
C2 0.040(3) 0.043(2) 0.062(3) 0.0139(19) 0.015(2) 0.0095(18)
N3 0.0338(18) 0.0245(14) 0.0227(14) 0.0030(11) 0.0104(12) 0.0016(11)
C3 0.055(3) 0.050(2) 0.044(2) -0.0012(19) 0.004(2) 0.010(2)
N4 0.0324(17) 0.0214(13) 0.0232(14) 0.0018(11) 0.0075(12) 0.0009(11)
C4 0.046(2) 0.0269(17) 0.0316(19) 0.0044(14) 0.0113(17) 0.0118(15)
C5 0.072(3) 0.041(2) 0.043(2) -0.0049(18) 0.018(2) 0.008(2)
C6 0.048(3) 0.0310(19) 0.058(3) 0.0052(18) 0.014(2) 0.0010(17)
C11 0.0238(19) 0.0244(16) 0.0264(17) -0.0018(13) 0.0066(14) -0.0010(13)
C12 0.030(2) 0.0236(16) 0.0295(18) -0.0014(13) 0.0093(15) 0.0021(13)
C13 0.026(2) 0.0251(16) 0.0266(17) -0.0009(13) 0.0045(14) -0.0029(13)
C14 0.0257(19) 0.0221(15) 0.0245(17) 0.0004(12) 0.0029(14) -0.0017(12)
C15 0.032(2) 0.0220(16) 0.0262(17) 0.0012(13) 0.0051(15) -0.0024(13)
C16 0.034(2) 0.0264(16) 0.0247(17) 0.0011(13) 0.0091(15) -0.0008(14)
C17 0.050(3) 0.0316(18) 0.0276(18) 0.0068(14) 0.0166(17) 0.0042(16)
C18 0.043(2) 0.0374(19) 0.0300(19) 0.0051(15) 0.0164(17) 0.0041(16)
C19 0.032(2) 0.0318(17) 0.0215(16) 0.0014(13) 0.0090(15) 0.0005(14)
C20 0.031(2) 0.0331(18) 0.0224(17) -0.0021(14) 0.0062(15) 0.0009(14)
C21 0.032(2) 0.0274(17) 0.0268(18) -0.0006(14) 0.0083(15) 0.0013(14)
C22 0.038(2) 0.0319(18) 0.0316(19) -0.0020(15) 0.0119(17) 0.0062(15)
C23 0.039(2) 0.0256(17) 0.0325(19) 0.0024(14) 0.0099(16) 0.0042(14)
C24 0.030(2) 0.0257(16) 0.0271(17) 0.0009(13) 0.0059(15) 0.0013(13)
C25 0.030(2) 0.0227(16) 0.0276(17) 0.0017(13) 0.0048(15) 0.0002(13)
C26 0.032(2) 0.0254(16) 0.0246(17) 0.0014(13) 0.0061(15) -0.0018(13)
C27 0.041(2) 0.0300(18) 0.0291(18) 0.0060(14) 0.0145(16) 0.0007(15)
C28 0.040(2) 0.0312(18) 0.0268(18) 0.0028(14) 0.0151(16) -0.0004(15)
C29 0.032(2) 0.0265(16) 0.0236(16) 0.0009(13) 0.0096(14) -0.0010(13)
C30 0.029(2) 0.0259(16) 0.0274(17) -0.0012(13) 0.0101(15) -0.0027(13)
C31 0.032(2) 0.0259(16) 0.0269(18) 0.0024(13) 0.0141(15) 0.0036(13)
C32 0.035(2) 0.0313(18) 0.0320(19) 0.0041(14) 0.0110(16) 0.0025(14)
C33 0.049(3) 0.0261(18) 0.045(2) 0.0059(16) 0.019(2) 0.0010(16)
C34 0.051(3) 0.034(2) 0.039(2) 0.0147(16) 0.021(2) 0.0117(17)
C35 0.051(3) 0.042(2) 0.029(2) 0.0088(16) 0.0075(18) 0.0073(17)
C36 0.047(2) 0.0318(18) 0.0283(19) 0.0042(15) 0.0087(17) 0.0005(16)
C41 0.037(2) 0.0291(17) 0.0260(18) 0.0062(14) 0.0108(16) 0.0071(14)
C42 0.043(3) 0.079(3) 0.031(2) -0.007(2) 0.0036(19) 0.011(2)
C43 0.058(3) 0.077(3) 0.031(2) -0.014(2) 0.008(2) 0.008(2)
C44 0.051(3) 0.044(2) 0.035(2) 0.0026(17) 0.020(2) 0.0109(18)
C45 0.031(2) 0.0359(19) 0.047(2) 0.0000(17) 0.0159(18) -0.0011(15)
C46 0.034(2) 0.0333(18) 0.034(2) -0.0054(15) 0.0106(17) -0.0055(15)
C51 0.035(2) 0.0304(18) 0.0264(18) 0.0053(14) 0.0107(16) 0.0063(14)
C52 0.039(2) 0.0310(18) 0.034(2) 0.0036(15) 0.0061(17) 0.0015(15)
C53 0.062(3) 0.028(2) 0.049(2) 0.0051(17) 0.016(2) 0.0016(17)
C54 0.056(3) 0.032(2) 0.046(2) 0.0141(17) 0.016(2) 0.0140(18)
C55 0.053(3) 0.055(3) 0.050(3) 0.025(2) 0.002(2) 0.005(2)
C56 0.052(3) 0.043(2) 0.048(2) 0.0154(19) 0.001(2) -0.0085(19)
C61 0.042(2) 0.0249(17) 0.0328(19) 0.0065(14) 0.0186(17) 0.0092(14)
C62 0.061(3) 0.049(2) 0.033(2) -0.0017(18) 0.020(2) 0.0048(19)
C63 0.095(4) 0.051(3) 0.033(2) 0.0036(19) 0.031(2) 0.022(2)
C64 0.096(4) 0.045(2) 0.061(3) 0.015(2) 0.055(3) 0.030(2)
C65 0.056(3) 0.068(3) 0.090(4) 0.001(3) 0.045(3) 0.013(2)
C66 0.050(3) 0.052(2) 0.065(3) -0.011(2) 0.030(2) -0.001(2)
C71 0.051(3) 0.056(3) 0.103(4) -0.008(3) 0.003(3) -0.001(2)
C72 0.114(5) 0.054(3) 0.048(3) -0.002(2) -0.014(3) -0.006(3)
C73 0.097(4) 0.036(2) 0.047(3) -0.0005(19) 0.030(3) -0.006(2)
C74 0.057(3) 0.061(3) 0.055(3) -0.007(2) 0.017(2) -0.015(2)
C75 0.074(4) 0.064(3) 0.056(3) -0.013(2) 0.026(3) -0.025(3)
C76 0.072(4) 0.045(3) 0.094(4) -0.021(3) 0.040(3) -0.016(2)
C81 0.073(4) 0.088(4) 0.062(3) -0.029(3) 0.022(3) -0.026(3)
C82 0.053(4) 0.126(5) 0.096(5) -0.033(4) 0.025(3) -0.020(3)
C83 0.055(4) 0.058(3) 0.107(5) 0.008(3) 0.000(3) 0.000(2)
C84 0.063(4) 0.101(5) 0.115(5) 0.046(4) -0.001(4) -0.024(3)
C85 0.066(4) 0.133(6) 0.103(5) 0.027(4) -0.003(4) -0.052(4)
C86 0.073(4) 0.090(4) 0.085(4) -0.029(3) 0.013(3) -0.025(3)

loop_
_atom_type_symbol
_atom_type_description
_atom_type_scat_dispersion_real
_atom_type_scat_dispersion_imag
_atom_type_scat_source
C C 0.0033 0.0016 'International Tables Vol C Tables 4.2.6.8 and 6.1.1.4'
H H 0.0000 0.0000 'International Tables Vol C Tables 4.2.6.8 and 6.1.1.4'
B B 0.0013 0.0007 'International Tables Vol C Tables 4.2.6.8 and 6.1.1.4'
N N 0.0061 0.0033 'International Tables Vol C Tables 4.2.6.8 and 6.1.1.4'
O O 0.0106 0.0060 'International Tables Vol C Tables 4.2.6.8 and 6.1.1.4'
Cu Cu 0.3201 1.2651 'International Tables Vol C Tables 4.2.6.8 and 6.1.1.4'

loop_
_geom_angle_atom_site_label_1
_geom_angle_atom_site_label_2
_geom_angle_atom_site_label_3
_geom_angle
N2 Cu1 N4 178.95(12)
N2 Cu1 N3 90.39(10)
N4 Cu1 N3 89.36(10)
N2 Cu1 N1 89.52(10)
N4 Cu1 N1 90.75(10)
N3 Cu1 N1 178.78(12)
B1 O1 C4 107.2(3)
C11 N1 C14 105.3(2)
C11 N1 Cu1 125.9(2)
C14 N1 Cu1 128.70(19)
O1 B1 O2 113.7(3)
O1 B1 C13 124.4(3)
O2 B1 C13 120.9(3)
O2 C1 C3 106.6(3)
O2 C1 C2 109.3(3)
C3 C1 C2 110.4(3)
O2 C1 C4 101.5(3)
C3 C1 C4 113.8(3)
C2 C1 C4 114.5(3)
C16 N2 C19 106.0(2)
C16 N2 Cu1 127.2(2)
C19 N2 Cu1 126.7(2)
B1 O2 C1 107.3(3)
C1 C2 H2A 109.5
C1 C2 H2B 109.5
H2A C2 H2B 109.5
C1 C2 H2C 109.5
H2A C2 H2C 109.5
H2B C2 H2C 109.5
C21 N3 C24 104.8(2)
C21 N3 Cu1 127.2(2)
C24 N3 Cu1 128.0(2)
C1 C3 H3A 109.5
C1 C3 H3B 109.5
H3A C3 H3B 109.5
C1 C3 H3C 109.5
H3A C3 H3C 109.5
H3B C3 H3C 109.5
C29 N4 C26 105.3(2)
C29 N4 Cu1 127.0(2)
C26 N4 Cu1 127.7(2)
O1 C4 C6 108.7(3)
O1 C4 C5 105.9(3)
C6 C4 C5 109.6(3)
O1 C4 C1 103.0(3)
C6 C4 C1 115.3(3)
C5 C4 C1 113.5(3)
C4 C5 H5A 109.5
C4 C5 H5B 109.5
H5A C5 H5B 109.5
C4 C5 H5C 109.5
H5A C5 H5C 109.5
H5B C5 H5C 109.5
C4 C6 H6A 109.5
C4 C6 H6B 109.5
H6A C6 H6B 109.5
C4 C6 H6C 109.5
H6A C6 H6C 109.5
H6B C6 H6C 109.5
N1 C11 C30 126.5(3)
N1 C11 C12 110.2(3)
C30 C11 C12 123.3(3)
C13 C12 C11 108.9(3)
C13 C12 H12A 125.6
C11 C12 H12A 125.6
C12 C13 C14 105.0(3)
C12 C13 B1 117.9(3)
C14 C13 B1 137.1(3)
N1 C14 C15 123.9(3)
N1 C14 C13 110.6(2)
C15 C14 C13 125.4(3)
C14 C15 C16 123.6(3)
C14 C15 C31 119.9(3)
C16 C15 C31 116.5(3)
N2 C16 C15 127.0(3)
N2 C16 C17 109.7(3)
C15 C16 C17 123.2(3)
C18 C17 C16 107.1(3)
C18 C17 H17A 126.4
C16 C17 H17A 126.4
C17 C18 C19 107.8(3)
C17 C18 H18A 126.1
C19 C18 H18A 126.1
N2 C19 C20 125.9(3)
N2 C19 C18 109.4(3)
C20 C19 C18 124.6(3)
C21 C20 C19 123.9(3)
C21 C20 C41 116.8(3)
C19 C20 C41 119.3(3)
N3 C21 C20 125.5(3)
N3 C21 C22 110.6(3)
C20 C21 C22 123.9(3)
C23 C22 C21 107.0(3)
C23 C22 H22A 126.5
C21 C22 H22A 126.5
C22 C23 C24 106.9(3)
C22 C23 H23A 126.5
C24 C23 H23A 126.5
N3 C24 C25 125.2(3)
N3 C24 C23 110.7(3)
C25 C24 C23 124.0(3)
C26 C25 C24 123.8(3)
C26 C25 C51 118.4(3)
C24 C25 C51 117.8(3)
N4 C26 C25 125.9(3)
N4 C26 C27 110.1(3)
C25 C26 C27 124.0(3)
C28 C27 C26 107.1(3)
C28 C27 H27A 126.4
C26 C27 H27A 126.4
C27 C28 C29 107.2(3)
C27 C28 H28A 126.4
C29 C28 H28A 126.4
N4 C29 C30 125.7(3)
N4 C29 C28 110.3(3)
C30 C29 C28 123.9(3)
C29 C30 C11 124.0(3)
C29 C30 C61 117.2(3)
C11 C30 C61 118.8(3)
C32 C31 C36 118.2(3)
C32 C31 C15 121.3(3)
C36 C31 C15 120.4(3)
C33 C32 C31 121.1(4)
C33 C32 H32A 119.5
C31 C32 H32A 119.5
C32 C33 C34 120.2(4)
C32 C33 H33A 119.9
C34 C33 H33A 119.9
C33 C34 C35 119.4(3)
C33 C34 H34A 120.3
C35 C34 H34A 120.3
C36 C35 C34 119.8(4)
C36 C35 H35A 120.1
C34 C35 H35A 120.1
C35 C36 C31 121.3(3)
C35 C36 H36A 119.4
C31 C36 H36A 119.4
C46 C41 C42 119.2(3)
C46 C41 C20 121.5(3)
C42 C41 C20 119.0(3)
C43 C42 C41 119.4(4)
C43 C42 H42A 120.3
C41 C42 H42A 120.3
C44 C43 C42 120.9(4)
C44 C43 H43A 119.5
C42 C43 H43A 119.5
C43 C44 C45 119.8(3)
C43 C44 H44A 120.1
C45 C44 H44A 120.1
C44 C45 C46 119.7(4)
C44 C45 H45A 120.2
C46 C45 H45A 120.2
C41 C46 C45 120.9(3)
C41 C46 H46A 119.5
C45 C46 H46A 119.5
C52 C51 C56 119.1(3)
C52 C51 C25 120.7(3)
C56 C51 C25 120.2(3)
C51 C52 C53 120.1(4)
C51 C52 H52A 120.0
C53 C52 H52A 120.0
C54 C53 C52 120.7(4)
C54 C53 H53A 119.7
C52 C53 H53A 119.7
C53 C54 C55 120.1(4)
C53 C54 H54A 119.9
C55 C54 H54A 119.9
C54 C55 C56 119.5(4)
C54 C55 H55A 120.2
C56 C55 H55A 120.2
C51 C56 C55 120.5(4)
C51 C56 H56A 119.8
C55 C56 H56A 119.8
C66 C61 C62 118.3(3)
C66 C61 C30 120.9(3)
C62 C61 C30 120.7(3)
C61 C62 C63 119.8(4)
C61 C62 H62A 120.1
C63 C62 H62A 120.1
C64 C63 C62 121.0(5)
C64 C63 H63A 119.5
C62 C63 H63A 119.5
C65 C64 C63 119.7(4)
C65 C64 H64A 120.1
C63 C64 H64A 120.1
C64 C65 C66 120.7(5)
C64 C65 H65A 119.6
C66 C65 H65A 119.6
C61 C66 C65 120.4(4)
C61 C66 H66A 119.8
C65 C66 H66A 119.8
C76 C71 C72 120.2(3)
C76 C71 H71A 119.9
C72 C71 H71A 119.9
C71 C72 C73 120.2(3)
C71 C72 H72A 119.9
C73 C72 H72A 119.9
C74 C73 C72 119.4(3)
C74 C73 H73A 120.3
C72 C73 H73A 120.3
C73 C74 C75 120.1(3)
C73 C74 H74A 120.0
C75 C74 H74A 120.0
C76 C75 C74 120.3(3)
C76 C75 H75A 119.8
C74 C75 H75A 119.8
C71 C76 C75 119.8(3)
C71 C76 H76A 120.1
C75 C76 H76A 120.1
C86 C81 C82 120.1(3)
C86 C81 H81A 120.0
C82 C81 H81A 120.0
C81 C82 C83 120.4(3)
C81 C82 H82A 119.8
C83 C82 H82A 119.8
C84 C83 C82 119.3(3)
C84 C83 H83A 120.3
C82 C83 H83A 120.3
C85 C84 C83 120.3(4)
C85 C84 H84A 119.9
C83 C84 H84A 119.9
C84 C85 C86 120.4(4)
C84 C85 H85A 119.8
C86 C85 H85A 119.8
C81 C86 C85 119.5(3)
C81 C86 H86A 120.3
C85 C86 H86A 120.3

loop_
_geom_bond_atom_site_label_1
_geom_bond_atom_site_label_2
_geom_bond_distance
Cu1 N2 1.986(2)
Cu1 N4 1.999(2)
Cu1 N3 2.008(3)
Cu1 N1 2.014(3)
O1 B1 1.363(5)
O1 C4 1.464(4)
N1 C11 1.375(4)
N1 C14 1.388(4)
B1 O2 1.365(5)
B1 C13 1.572(5)
C1 O2 1.481(4)
C1 C3 1.503(5)
C1 C2 1.505(5)
C1 C4 1.565(6)
N2 C16 1.375(4)
N2 C19 1.393(4)
C2 H2A 0.9800
C2 H2B 0.9800
C2 H2C 0.9800
N3 C21 1.380(4)
N3 C24 1.380(4)
C3 H3A 0.9800
C3 H3B 0.9800
C3 H3C 0.9800
N4 C29 1.379(4)
N4 C26 1.382(4)
C4 C6 1.506(5)
C4 C5 1.520(5)
C5 H5A 0.9800
C5 H5B 0.9800
C5 H5C 0.9800
C6 H6A 0.9800
C6 H6B 0.9800
C6 H6C 0.9800
C11 C30 1.398(4)
C11 C12 1.433(4)
C12 C13 1.355(4)
C12 H12A 0.9500
C13 C14 1.463(4)
C14 C15 1.396(4)
C15 C16 1.402(4)
C15 C31 1.500(4)
C16 C17 1.451(4)
C17 C18 1.343(5)
C17 H17A 0.9500
C18 C19 1.439(4)
C18 H18A 0.9500
C19 C20 1.396(5)
C20 C21 1.392(4)
C20 C41 1.500(4)
C21 C22 1.435(5)
C22 C23 1.350(5)
C22 H22A 0.9500
C23 C24 1.433(4)
C23 H23A 0.9500
C24 C25 1.397(4)
C25 C26 1.391(4)
C25 C51 1.508(4)
C26 C27 1.439(4)
C27 C28 1.347(5)
C27 H27A 0.9500
C28 C29 1.436(4)
C28 H28A 0.9500
C29 C30 1.397(4)
C30 C61 1.501(4)
C31 C32 1.390(5)
C31 C36 1.393(5)
C32 C33 1.382(5)
C32 H32A 0.9500
C33 C34 1.386(6)
C33 H33A 0.9500
C34 C35 1.397(6)
C34 H34A 0.9500
C35 C36 1.380(5)
C35 H35A 0.9500
C36 H36A 0.9500
C41 C46 1.383(5)
C41 C42 1.397(5)
C42 C43 1.395(5)
C42 H42A 0.9500
C43 C44 1.379(6)
C43 H43A 0.9500
C44 C45 1.382(5)
C44 H44A 0.9500
C45 C46 1.395(5)
C45 H45A 0.9500
C46 H46A 0.9500
C51 C52 1.374(5)
C51 C56 1.377(5)
C52 C53 1.387(5)
C52 H52A 0.9500
C53 C54 1.361(6)
C53 H53A 0.9500
C54 C55 1.367(6)
C54 H54A 0.9500
C55 C56 1.397(5)
C55 H55A 0.9500
C56 H56A 0.9500
C61 C66 1.375(6)
C61 C62 1.379(5)
C62 C63 1.400(5)
C62 H62A 0.9500
C63 C64 1.348(7)
C63 H63A 0.9500
C64 C65 1.343(7)
C64 H64A 0.9500
C65 C66 1.400(5)
C65 H65A 0.9500
C66 H66A 0.9500
C71 C76 1.362(3)
C71 C72 1.370(3)
C71 H71A 0.9500
C72 C73 1.373(3)
C72 H72A 0.9500
C73 C74 1.367(3)
C73 H73A 0.9500
C74 C75 1.371(3)
C74 H74A 0.9500
C75 C76 1.366(3)
C75 H75A 0.9500
C76 H76A 0.9500
C81 C86 1.367(3)
C81 C82 1.369(3)
C81 H81A 0.9500
C82 C83 1.370(3)
C82 H82A 0.9500
C83 C84 1.368(3)
C83 H83A 0.9500
C84 C85 1.366(3)
C84 H84A 0.9500
C85 C86 1.369(3)
C85 H85A 0.9500
C86 H86A 0.9500

loop_
_geom_torsion_atom_site_label_1
_geom_torsion_atom_site_label_2
_geom_torsion_atom_site_label_3
_geom_torsion_atom_site_label_4
_geom_torsion
N2 Cu1 N1 C11 178.8(3)
N4 Cu1 N1 C11 -2.2(3)
N2 Cu1 N1 C14 1.6(3)
N4 Cu1 N1 C14 -179.4(3)
C4 O1 B1 O2 8.5(4)
C4 O1 B1 C13 -160.5(3)
N3 Cu1 N2 C16 179.1(3)
N1 Cu1 N2 C16 0.3(3)
N3 Cu1 N2 C19 -5.1(3)
N1 Cu1 N2 C19 176.1(3)
O1 B1 O2 C1 9.9(4)
C13 B1 O2 C1 179.3(3)
C3 C1 O2 B1 97.2(3)
C2 C1 O2 B1 -143.5(3)
C4 C1 O2 B1 -22.2(3)
N2 Cu1 N3 C21 1.1(3)
N4 Cu1 N3 C21 -177.8(3)
N2 Cu1 N3 C24 -178.7(3)
N4 Cu1 N3 C24 2.3(3)
N3 Cu1 N4 C29 -178.9(3)
N1 Cu1 N4 C29 -0.1(3)
N3 Cu1 N4 C26 0.1(3)
N1 Cu1 N4 C26 178.9(3)
B1 O1 C4 C6 -144.6(3)
B1 O1 C4 C5 97.7(3)
B1 O1 C4 C1 -21.8(3)
O2 C1 C4 O1 26.3(3)
C3 C1 C4 O1 -87.9(3)
C2 C1 C4 O1 143.8(3)
O2 C1 C4 C6 144.6(3)
C3 C1 C4 C6 30.5(4)
C2 C1 C4 C6 -97.9(4)
O2 C1 C4 C5 -87.7(3)
C3 C1 C4 C5 158.1(3)
C2 C1 C4 C5 29.8(4)
C14 N1 C11 C30 -178.9(3)
Cu1 N1 C11 C30 3.4(5)
C14 N1 C11 C12 0.4(4)
Cu1 N1 C11 C12 -177.3(2)
N1 C11 C12 C13 -0.2(4)
C30 C11 C12 C13 179.0(3)
C11 C12 C13 C14 0.0(4)
C11 C12 C13 B1 179.8(3)
O1 B1 C13 C12 103.9(4)
O2 B1 C13 C12 -64.3(4)
O1 B1 C13 C14 -76.4(5)
O2 B1 C13 C14 115.3(4)
C11 N1 C14 C15 -179.2(3)
Cu1 N1 C14 C15 -1.5(5)
C11 N1 C14 C13 -0.4(4)
Cu1 N1 C14 C13 177.2(2)
C12 C13 C14 N1 0.2(4)
B1 C13 C14 N1 -179.5(4)
C12 C13 C14 C15 179.0(3)
B1 C13 C14 C15 -0.7(6)
N1 C14 C15 C16 -0.9(5)
C13 C14 C15 C16 -179.5(3)
N1 C14 C15 C31 179.8(3)
C13 C14 C15 C31 1.2(5)
C19 N2 C16 C15 -179.0(3)
Cu1 N2 C16 C15 -2.5(5)
C19 N2 C16 C17 -0.7(4)
Cu1 N2 C16 C17 175.8(2)
C14 C15 C16 N2 3.1(6)
C31 C15 C16 N2 -177.7(3)
C14 C15 C16 C17 -175.0(3)
C31 C15 C16 C17 4.2(5)
N2 C16 C17 C18 0.3(4)
C15 C16 C17 C18 178.7(3)
C16 C17 C18 C19 0.2(4)
C16 N2 C19 C20 -176.6(3)
Cu1 N2 C19 C20 6.9(5)
C16 N2 C19 C18 0.8(4)
Cu1 N2 C19 C18 -175.7(2)
C17 C18 C19 N2 -0.6(4)
C17 C18 C19 C20 176.8(4)
N2 C19 C20 C21 -2.9(6)
C18 C19 C20 C21 -180.0(4)
N2 C19 C20 C41 176.2(3)
C18 C19 C20 C41 -0.9(5)
C24 N3 C21 C20 -178.4(3)
Cu1 N3 C21 C20 1.8(5)
C24 N3 C21 C22 0.3(4)
Cu1 N3 C21 C22 -179.6(2)
C19 C20 C21 N3 -1.6(6)
C41 C20 C21 N3 179.2(3)
C19 C20 C21 C22 179.9(3)
C41 C20 C21 C22 0.7(5)
N3 C21 C22 C23 0.0(4)
C20 C21 C22 C23 178.7(4)
C21 C22 C23 C24 -0.3(4)
C21 N3 C24 C25 177.2(3)
Cu1 N3 C24 C25 -3.0(5)
C21 N3 C24 C23 -0.5(4)
Cu1 N3 C24 C23 179.4(2)
C22 C23 C24 N3 0.5(4)
C22 C23 C24 C25 -177.2(3)
N3 C24 C25 C26 0.4(6)
C23 C24 C25 C26 177.7(3)
N3 C24 C25 C51 -179.6(3)
C23 C24 C25 C51 -2.3(5)
C29 N4 C26 C25 176.8(3)
Cu1 N4 C26 C25 -2.4(5)
C29 N4 C26 C27 -0.9(4)
Cu1 N4 C26 C27 179.9(2)
C24 C25 C26 N4 2.4(6)
C51 C25 C26 N4 -177.6(3)
C24 C25 C26 C27 179.8(3)
C51 C25 C26 C27 -0.2(5)
N4 C26 C27 C28 0.8(4)
C25 C26 C27 C28 -177.0(3)
C26 C27 C28 C29 -0.3(4)
C26 N4 C29 C30 -177.6(3)
Cu1 N4 C29 C30 1.6(5)
C26 N4 C29 C28 0.8(4)
Cu1 N4 C29 C28 179.9(2)
C27 C28 C29 N4 -0.3(4)
C27 C28 C29 C30 178.1(3)
N4 C29 C30 C11 -1.1(6)
C28 C29 C30 C11 -179.2(3)
N4 C29 C30 C61 178.9(3)
C28 C29 C30 C61 0.8(5)
N1 C11 C30 C29 -1.6(6)
C12 C11 C30 C29 179.2(3)
N1 C11 C30 C61 178.4(3)
C12 C11 C30 C61 -0.8(5)
C14 C15 C31 C32 79.9(4)
C16 C15 C31 C32 -99.4(4)
C14 C15 C31 C36 -104.3(4)
C16 C15 C31 C36 76.4(4)
C36 C31 C32 C33 -0.4(5)
C15 C31 C32 C33 175.5(3)
C31 C32 C33 C34 0.1(5)
C32 C33 C34 C35 0.2(5)
C33 C34 C35 C36 -0.2(5)
C34 C35 C36 C31 -0.1(5)
C32 C31 C36 C35 0.4(5)
C15 C31 C36 C35 -175.5(3)
C21 C20 C41 C46 -79.2(4)
C19 C20 C41 C46 101.6(4)
C21 C20 C41 C42 95.3(4)
C19 C20 C41 C42 -83.9(4)
C46 C41 C42 C43 -0.6(6)
C20 C41 C42 C43 -175.2(4)
C41 C42 C43 C44 -1.8(7)
C42 C43 C44 C45 2.4(6)
C43 C44 C45 C46 -0.7(6)
C42 C41 C46 C45 2.3(5)
C20 C41 C46 C45 176.8(3)
C44 C45 C46 C41 -1.7(5)
C26 C25 C51 C52 102.1(4)
C24 C25 C51 C52 -77.9(4)
C26 C25 C51 C56 -76.8(4)
C24 C25 C51 C56 103.2(4)
C56 C51 C52 C53 -0.4(5)
C25 C51 C52 C53 -179.3(3)
C51 C52 C53 C54 1.1(6)
C52 C53 C54 C55 -1.1(6)
C53 C54 C55 C56 0.3(6)
C52 C51 C56 C55 -0.4(6)
C25 C51 C56 C55 178.5(4)
C54 C55 C56 C51 0.5(6)
C29 C30 C61 C66 -87.0(5)
C11 C30 C61 C66 93.0(4)
C29 C30 C61 C62 91.2(4)
C11 C30 C61 C62 -88.8(4)
C66 C61 C62 C63 0.4(6)
C30 C61 C62 C63 -177.9(3)
C61 C62 C63 C64 0.1(6)
C62 C63 C64 C65 0.0(7)
C63 C64 C65 C66 -0.4(7)
C62 C61 C66 C65 -0.9(6)
C30 C61 C66 C65 177.4(4)
C64 C65 C66 C61 0.9(7)
C76 C71 C72 C73 0.7(8)
C71 C72 C73 C74 -0.7(7)
C72 C73 C74 C75 1.2(7)
C73 C74 C75 C76 -1.5(7)
C72 C71 C76 C75 -1.0(8)
C74 C75 C76 C71 1.4(7)
C86 C81 C82 C83 1.0(9)
C81 C82 C83 C84 0.1(9)
C82 C83 C84 C85 0.3(10)
C83 C84 C85 C86 -1.9(11)
C82 C81 C86 C85 -2.6(9)
C84 C85 C86 C81 3.0(10)
